data_8106740
loop_
_publ_author_name
'Brito, Iv\'an'
'Kesternich, Victor'
'P\'erez-Ferhmann, Marcia'
'Narea, Pilar'
'C\'ardenas, Alejandro'

_publ_section_title
;
 Crystal structure of ethyl
 1-(3,4-dimethylphenyl)-5-methyl-1H-1,2,3-triazole-4-carboxylate,
 C14H17N3O2
;
_journal_issue 6
_journal_name_full 'Zeitschrift f\"ur Kristallographie - New Crystal Structures'
_journal_page_first 979
_journal_page_last 980
_journal_paper_doi 10.1515/ncrs-2017-0112
_journal_volume 232
_journal_year 2017
_chemical_formula_moiety 'C14 H17 N3 O2'
_chemical_formula_sum 'C14 H17 N3 O2'
_chemical_formula_weight 259.30
_space_group_crystal_system monoclinic
_space_group_IT_number 14
_space_group_name_Hall '-P 2ybc'
_space_group_name_H-M_alt 'P 1 21/c 1'
_atom_sites_solution_hydrogens geom
_cell_angle_alpha 90
_cell_angle_beta 106.821(4)
_cell_angle_gamma 90
_cell_formula_units_Z 4
_cell_length_a 14.9289(7)
_cell_length_b 7.8070(4)
_cell_length_c 12.4664(7)
_cell_measurement_reflns_used 2105
_cell_measurement_temperature 295(2)
_cell_measurement_theta_max 59.091
_cell_measurement_theta_min 6.194
_cell_volume 1390.79(13)
_computing_cell_refinement 'APEX3 (Bruker, 2007) [1]'
_computing_data_collection 'APEX3 (Bruker, 2007) [1]'
_computing_data_reduction 'APEX3 (Bruker, 2007) [1]'
_computing_molecular_graphics 'OLEX2 (Dolomanov et al., 2009)[3]'
_computing_publication_material 'PLATON (Spek, 2009)[4]'
_computing_structure_refinement 'SHELXL-2015 (Sheldrick, 2015)[2]'
_computing_structure_solution 'ShelXS97 (Sheldrick, 2015)[2]'
_diffrn_ambient_temperature 295(2)
_diffrn_measured_fraction_theta_full 0.795
_diffrn_measured_fraction_theta_max 0.995
_diffrn_measurement_device_type 'Bruker AXS D8-Venture,Triumph-I\m-Cu'
_diffrn_measurement_method '\f and \w'
_diffrn_radiation_type CuK\a
_diffrn_radiation_wavelength 1.54178
_diffrn_reflns_av_R_equivalents 0.1660
_diffrn_reflns_av_unetI/netI 0.1034
_diffrn_reflns_Laue_measured_fraction_full 0.795
_diffrn_reflns_Laue_measured_fraction_max 0.995
_diffrn_reflns_limit_h_max 16
_diffrn_reflns_limit_h_min -16
_diffrn_reflns_limit_k_max 8
_diffrn_reflns_limit_k_min -8
_diffrn_reflns_limit_l_max 13
_diffrn_reflns_limit_l_min -13
_diffrn_reflns_number 13155
_diffrn_reflns_point_group_measured_fraction_full 0.795
_diffrn_reflns_point_group_measured_fraction_max 0.995
_diffrn_reflns_theta_full 67.679
_diffrn_reflns_theta_max 59.091
_diffrn_reflns_theta_min 6.194
_exptl_absorpt_coefficient_mu 0.689
_exptl_absorpt_correction_type none
_exptl_crystal_colour colourless
_exptl_crystal_density_diffrn 1.238
_exptl_crystal_description parallelepiped
_exptl_crystal_F_000 552
_exptl_crystal_size_max 0.167
_exptl_crystal_size_mid 0.097
_exptl_crystal_size_min 0.040
_refine_diff_density_max 0.177
_refine_diff_density_min -0.171
_refine_diff_density_rms 0.045
_refine_ls_extinction_coef 0.0026(7)
_refine_ls_extinction_expression Fc^*^=kFc[1+0.001xFc^2^\l^3^/sin(2\q)]^-1/4^
_refine_ls_extinction_method SHELXL
_refine_ls_goodness_of_fit_ref 0.973
_refine_ls_hydrogen_treatment constr
_refine_ls_matrix_type full
_refine_ls_number_parameters 177
_refine_ls_number_reflns 2000
_refine_ls_number_restraints 0
_refine_ls_restrained_S_all 0.973
_refine_ls_R_factor_all 0.1349
_refine_ls_R_factor_gt 0.0646
_refine_ls_shift/su_max 0.000
_refine_ls_shift/su_mean 0.000
_refine_ls_structure_factor_coef Fsqd
_refine_ls_weighting_details 'w=1/[\s^2^(Fo^2^)+(0.0854P)^2^] where P=(Fo^2^+2Fc^2^)/3'
_refine_ls_weighting_scheme calc
_refine_ls_wR_factor_gt 0.1411
_refine_ls_wR_factor_ref 0.1682
_reflns_Friedel_coverage 0.000
_reflns_Friedel_fraction_full .
_reflns_Friedel_fraction_max .
_reflns_number_gt 1105
_reflns_number_total 2000
_reflns_threshold_expression 'I > 2\s(I)'
_cod_data_source_file suppl_ncrs-2017-0112_suppl.cif
_cod_data_source_block shelx
_cod_original_sg_symbol_H-M 'P 21/c'
_cod_database_code 8106740
_shelx_space_group_comment
;
The symmetry employed for this shelxl refinement is uniquely defined
by the following loop, which should always be used as a source of
symmetry information in preference to the above space-group names.
They are only intended as comments.
;
_shelxl_version_number 2013-4
_publcif_info_exptl_table_max_cols 4
_publcif_info_exptl_table_use_headnotes n

loop_
_space_group_symop_operation_xyz
'x, y, z'
'-x, y+1/2, -z+1/2'
'-x, -y, -z'
'x, -y-1/2, z-1/2'

loop_
_atom_site_label
_atom_site_type_symbol
_atom_site_fract_x
_atom_site_fract_y
_atom_site_fract_z
_atom_site_U_iso_or_equiv
_atom_site_adp_type
_atom_site_occupancy
_atom_site_site_symmetry_order
_atom_site_calc_flag
_atom_site_refinement_flags_posn
_atom_site_refinement_flags_adp
_atom_site_refinement_flags_occupancy
_atom_site_disorder_assembly
_atom_site_disorder_group
N1 N 0.44005(17) 0.6373(3) 0.6840(2) 0.0536(7) Uani 1 1 d . . . . .
N2 N 0.43402(19) 0.6877(4) 0.5768(2) 0.0661(9) Uani 1 1 d . . . . .
N3 N 0.3455(2) 0.6816(4) 0.5197(2) 0.0662(9) Uani 1 1 d . . . . .
O1 O 0.14994(19) 0.5468(4) 0.6089(2) 0.0997(10) Uani 1 1 d . . . . .
O2 O 0.15645(16) 0.6605(3) 0.4469(2) 0.0822(9) Uani 1 1 d . . . . .
C1 C 0.7050(2) 0.6403(4) 0.9202(3) 0.0620(10) Uani 1 1 d . . . . .
C2 C 0.6281(3) 0.7028(4) 0.9470(3) 0.0668(10) Uani 1 1 d . . . . .
H2 H 0.6356 0.7470 1.0183 0.080 Uiso 1 1 calc R U . . .
C3 C 0.5403(2) 0.7021(4) 0.8714(3) 0.0590(10) Uani 1 1 d . . . . .
H3 H 0.4892 0.7459 0.8910 0.071 Uiso 1 1 calc R U . . .
C4 C 0.5295(2) 0.6354(4) 0.7664(3) 0.0518(9) Uani 1 1 d . . . . .
C5 C 0.6056(2) 0.5739(4) 0.7373(3) 0.0582(10) Uani 1 1 d . . . . .
H5 H 0.5972 0.5306 0.6656 0.070 Uiso 1 1 calc R U . . .
C6 C 0.6948(2) 0.5748(4) 0.8129(3) 0.0593(10) Uani 1 1 d . . . . .
C7 C 0.2955(2) 0.6273(4) 0.5882(3) 0.0551(9) Uani 1 1 d . . . . .
C8 C 0.3547(2) 0.5970(4) 0.6935(3) 0.0513(9) Uani 1 1 d . . . . .
C9 C 0.3374(3) 0.5280(4) 0.7968(3) 0.0721(11) Uani 1 1 d . . . . .
H9A H 0.3924 0.4697 0.8408 0.108 Uiso 1 1 calc R U . . .
H9C H 0.2859 0.4492 0.7767 0.108 Uiso 1 1 calc R U . . .
H9B H 0.3228 0.6206 0.8396 0.108 Uiso 1 1 calc R U . . .
C10 C 0.1943(3) 0.6067(5) 0.5511(4) 0.0670(10) Uani 1 1 d . . . . .
C11 C 0.0544(3) 0.6479(7) 0.4043(4) 0.1106(16) Uani 1 1 d . . . . .
H11A H 0.0355 0.5286 0.3984 0.133 Uiso 1 1 calc R U . . .
H11B H 0.0258 0.7047 0.4553 0.133 Uiso 1 1 calc R U . . .
C12 C 0.0245(3) 0.7281(7) 0.2956(5) 0.145(2) Uani 1 1 d . . . . .
H12A H 0.0543 0.6729 0.2462 0.217 Uiso 1 1 calc R U . . .
H12C H 0.0414 0.8471 0.3026 0.217 Uiso 1 1 calc R U . . .
H12B H -0.0422 0.7176 0.2657 0.217 Uiso 1 1 calc R U . . .
C13 C 0.7755(2) 0.5078(5) 0.7764(3) 0.0833(12) Uani 1 1 d . . . . .
H13C H 0.7524 0.4547 0.7042 0.125 Uiso 1 1 calc R U . . .
H13A H 0.8094 0.4250 0.8298 0.125 Uiso 1 1 calc R U . . .
H13B H 0.8163 0.6008 0.7719 0.125 Uiso 1 1 calc R U . . .
C14 C 0.7999(3) 0.6437(5) 1.0061(3) 0.0936(13) Uani 1 1 d . . . . .
H14B H 0.8200 0.5286 1.0275 0.140 Uiso 1 1 calc R U . . .
H14C H 0.7960 0.7063 1.0709 0.140 Uiso 1 1 calc R U . . .
H14A H 0.8441 0.6984 0.9747 0.140 Uiso 1 1 calc R U . . .

loop_
_atom_site_aniso_label
_atom_site_aniso_U_11
_atom_site_aniso_U_22
_atom_site_aniso_U_33
_atom_site_aniso_U_23
_atom_site_aniso_U_13
_atom_site_aniso_U_12
N1 0.0613(18) 0.0517(18) 0.0551(18) 0.0029(15) 0.0283(14) -0.0024(14)
N2 0.0655(19) 0.082(2) 0.058(2) 0.0124(16) 0.0297(15) -0.0031(15)
N3 0.0625(18) 0.077(2) 0.062(2) 0.0077(16) 0.0233(16) -0.0040(15)
O1 0.0784(18) 0.133(3) 0.097(2) -0.0063(18) 0.0402(17) -0.0280(17)
O2 0.0580(15) 0.100(2) 0.088(2) 0.0045(17) 0.0191(14) -0.0037(13)
C1 0.070(2) 0.048(2) 0.065(3) 0.010(2) 0.0140(19) -0.0053(18)
C2 0.090(3) 0.055(2) 0.056(2) 0.0044(18) 0.022(2) 0.001(2)
C3 0.078(2) 0.048(2) 0.057(2) 0.0030(18) 0.029(2) 0.0077(18)
C4 0.058(2) 0.045(2) 0.058(2) 0.0052(18) 0.0248(18) -0.0014(17)
C5 0.070(2) 0.050(2) 0.062(2) -0.0006(18) 0.032(2) -0.0052(17)
C6 0.060(2) 0.047(2) 0.076(3) 0.0076(19) 0.028(2) -0.0020(17)
C7 0.062(2) 0.050(2) 0.064(2) 0.0001(19) 0.0347(19) -0.0078(17)
C8 0.064(2) 0.041(2) 0.058(2) -0.0027(18) 0.033(2) -0.0015(17)
C9 0.089(3) 0.069(3) 0.073(3) 0.004(2) 0.046(2) -0.012(2)
C10 0.069(2) 0.066(3) 0.075(3) -0.010(2) 0.036(2) -0.011(2)
C11 0.057(3) 0.152(5) 0.114(4) 0.000(4) 0.011(3) -0.012(3)
C12 0.072(3) 0.161(5) 0.181(6) 0.034(4) 0.004(3) 0.020(3)
C13 0.063(2) 0.087(3) 0.108(3) 0.006(2) 0.037(2) -0.002(2)
C14 0.091(3) 0.092(3) 0.085(3) 0.009(3) 0.004(2) -0.006(2)

loop_
_atom_type_symbol
_atom_type_description
_atom_type_scat_dispersion_real
_atom_type_scat_dispersion_imag
_atom_type_scat_source
C C 0.0181 0.0091 'International Tables Vol C Tables 4.2.6.8 and 6.1.1.4'
H H 0.0000 0.0000 'International Tables Vol C Tables 4.2.6.8 and 6.1.1.4'
N N 0.0311 0.0180 'International Tables Vol C Tables 4.2.6.8 and 6.1.1.4'
O O 0.0492 0.0322 'International Tables Vol C Tables 4.2.6.8 and 6.1.1.4'

loop_
_geom_angle_atom_site_label_1
_geom_angle_atom_site_label_2
_geom_angle_atom_site_label_3
_geom_angle
_geom_angle_site_symmetry_1
_geom_angle_site_symmetry_3
C8 N1 N2 110.8(3) . .
C8 N1 C4 130.0(3) . .
N2 N1 C4 119.2(3) . .
N3 N2 N1 106.9(3) . .
N2 N3 C7 108.8(3) . .
C10 O2 C11 115.9(3) . .
C2 C1 C6 119.6(3) . .
C2 C1 C14 120.0(4) . .
C6 C1 C14 120.4(4) . .
C3 C2 C1 122.0(3) . .
C3 C2 H2 119.0 . .
C1 C2 H2 119.0 . .
C2 C3 C4 118.7(3) . .
C2 C3 H3 120.6 . .
C4 C3 H3 120.6 . .
C5 C4 C3 120.3(3) . .
C5 C4 N1 119.1(3) . .
C3 C4 N1 120.6(3) . .
C4 C5 C6 121.5(3) . .
C4 C5 H5 119.3 . .
C6 C5 H5 119.3 . .
C5 C6 C1 117.9(3) . .
C5 C6 C13 119.3(3) . .
C1 C6 C13 122.9(3) . .
N3 C7 C8 109.7(3) . .
N3 C7 C10 123.0(3) . .
C8 C7 C10 127.3(3) . .
N1 C8 C7 103.8(3) . .
N1 C8 C9 124.4(3) . .
C7 C8 C9 131.7(3) . .
C8 C9 H9A 109.5 . .
C8 C9 H9C 109.5 . .
H9A C9 H9C 109.5 . .
C8 C9 H9B 109.5 . .
H9A C9 H9B 109.5 . .
H9C C9 H9B 109.5 . .
O1 C10 O2 123.9(4) . .
O1 C10 C7 123.5(4) . .
O2 C10 C7 112.6(3) . .
C12 C11 O2 108.6(4) . .
C12 C11 H11A 110.0 . .
O2 C11 H11A 110.0 . .
C12 C11 H11B 110.0 . .
O2 C11 H11B 110.0 . .
H11A C11 H11B 108.4 . .
C11 C12 H12A 109.5 . .
C11 C12 H12C 109.5 . .
H12A C12 H12C 109.5 . .
C11 C12 H12B 109.5 . .
H12A C12 H12B 109.5 . .
H12C C12 H12B 109.5 . .
C6 C13 H13C 109.5 . .
C6 C13 H13A 109.5 . .
H13C C13 H13A 109.5 . .
C6 C13 H13B 109.5 . .
H13C C13 H13B 109.5 . .
H13A C13 H13B 109.5 . .
C1 C14 H14B 109.5 . .
C1 C14 H14C 109.5 . .
H14B C14 H14C 109.5 . .
C1 C14 H14A 109.5 . .
H14B C14 H14A 109.5 . .
H14C C14 H14A 109.5 . .

loop_
_geom_bond_atom_site_label_1
_geom_bond_atom_site_label_2
_geom_bond_distance
_geom_bond_site_symmetry_2
N1 C8 1.350(4) .
N1 N2 1.371(3) .
N1 C4 1.429(4) .
N2 N3 1.309(3) .
N3 C7 1.353(4) .
O1 C10 1.206(4) .
O2 C10 1.326(4) .
O2 C11 1.464(4) .
C1 C2 1.376(5) .
C1 C6 1.399(5) .
C1 C14 1.509(4) .
C2 C3 1.375(4) .
C2 H2 0.9300 .
C3 C4 1.375(4) .
C3 H3 0.9300 .
C4 C5 1.375(4) .
C5 C6 1.392(4) .
C5 H5 0.9300 .
C6 C13 1.499(5) .
C7 C8 1.375(4) .
C7 C10 1.457(5) .
C8 C9 1.485(4) .
C9 H9A 0.9600 .
C9 H9C 0.9600 .
C9 H9B 0.9600 .
C11 C12 1.441(6) .
C11 H11A 0.9700 .
C11 H11B 0.9700 .
C12 H12A 0.9600 .
C12 H12C 0.9600 .
C12 H12B 0.9600 .
C13 H13C 0.9600 .
C13 H13A 0.9600 .
C13 H13B 0.9600 .
C14 H14B 0.9600 .
C14 H14C 0.9600 .
C14 H14A 0.9600 .

loop_
_geom_torsion_atom_site_label_1
_geom_torsion_atom_site_label_2
_geom_torsion_atom_site_label_3
_geom_torsion_atom_site_label_4
_geom_torsion
_geom_torsion_site_symmetry_1
_geom_torsion_site_symmetry_2
_geom_torsion_site_symmetry_3
_geom_torsion_site_symmetry_4
C8 N1 N2 N3 0.9(4) . . . .
C4 N1 N2 N3 -178.6(3) . . . .
N1 N2 N3 C7 -0.5(3) . . . .
C6 C1 C2 C3 0.5(5) . . . .
C14 C1 C2 C3 -179.9(3) . . . .
C1 C2 C3 C4 0.5(5) . . . .
C2 C3 C4 C5 -1.2(5) . . . .
C2 C3 C4 N1 -177.9(3) . . . .
C8 N1 C4 C5 138.6(3) . . . .
N2 N1 C4 C5 -42.0(4) . . . .
C8 N1 C4 C3 -44.7(5) . . . .
N2 N1 C4 C3 134.7(3) . . . .
C3 C4 C5 C6 0.9(5) . . . .
N1 C4 C5 C6 177.6(3) . . . .
C4 C5 C6 C1 0.2(5) . . . .
C4 C5 C6 C13 -179.4(3) . . . .
C2 C1 C6 C5 -0.9(5) . . . .
C14 C1 C6 C5 179.6(3) . . . .
C2 C1 C6 C13 178.6(3) . . . .
C14 C1 C6 C13 -0.9(5) . . . .
N2 N3 C7 C8 -0.1(4) . . . .
N2 N3 C7 C10 179.8(3) . . . .
N2 N1 C8 C7 -0.9(3) . . . .
C4 N1 C8 C7 178.5(3) . . . .
N2 N1 C8 C9 176.3(3) . . . .
C4 N1 C8 C9 -4.3(5) . . . .
N3 C7 C8 N1 0.7(3) . . . .
C10 C7 C8 N1 -179.3(3) . . . .
N3 C7 C8 C9 -176.2(3) . . . .
C10 C7 C8 C9 3.8(6) . . . .
C11 O2 C10 O1 1.6(6) . . . .
C11 O2 C10 C7 -178.6(3) . . . .
N3 C7 C10 O1 174.5(3) . . . .
C8 C7 C10 O1 -5.6(6) . . . .
N3 C7 C10 O2 -5.4(5) . . . .
C8 C7 C10 O2 174.5(3) . . . .
C10 O2 C11 C12 173.9(4) . . . .

loop_
_publcif_info_datablock.id
_publcif_info_datablock.publ_exptl
_publcif_info_datablock.publ_geom
_publcif_info_datablock.structure
{f83a420a-9d40-4740-8d9c-f01977f12df2} y y y

loop_
_publcif_info_exptl_table_extra_item
sin_theta_over_lambda_max

loop_
_publcif_info_tables.block_id
_publcif_info_tables.reference_item
{f83a420a-9d40-4740-8d9c-f01977f12df2} '_publcif_info_datablock.publ_exptl'

loop_
_publcif_info_cif.paper_type
EE
;
;
